data_7118025
loop_
_publ_author_name
'Kui Liao'
'Feng Zhou'
'Jin-Sheng Yu'
'Wei-Ming Gao'
'Jian Zhou'

_publ_section_title
;
 Catalytic asymmetric sulfenylation to structurally diverse dithioketals
;
_journal_name_full Chem.Commun.
_journal_page_first 16255
_journal_paper_doi 10.1039/C5cc07010D
_journal_volume 51
_journal_year 2015
_chemical_absolute_configuration ad
_chemical_formula_sum 'C21 H16 Cl N O2 S2'
_chemical_formula_weight 413.92
_chemical_name_systematic
; 
 ? 
;
_space_group_IT_number 19
_symmetry_cell_setting orthorhombic
_symmetry_space_group_name_Hall 'P 2ac 2ab'
_symmetry_space_group_name_H-M 'P 21 21 21'
_atom_sites_solution_hydrogens geom
_atom_sites_solution_primary direct
_atom_sites_solution_secondary difmap
_audit_creation_method SHELXL-97
_audit_update_record
;
2015-07-20 deposited with the CCDC.
2015-09-11 downloaded from the CCDC.
;
_cell_angle_alpha 90.00
_cell_angle_beta 90.00
_cell_angle_gamma 90.00
_cell_formula_units_Z 4
_cell_length_a 8.7074(4)
_cell_length_b 12.6241(6)
_cell_length_c 18.0261(8)
_cell_measurement_temperature 296(2)
_cell_volume 1981.48(16)
_computing_structure_refinement 'SHELXL-97 (Sheldrick, 2008)'
_computing_structure_solution 'SHELXS-97 (Sheldrick, 2008)'
_diffrn_ambient_temperature 296(2)
_diffrn_measured_fraction_theta_full 1.000
_diffrn_measured_fraction_theta_max 1.000
_diffrn_measurement_device_type 'Bruker APEX-II CCD'
_diffrn_radiation_monochromator graphite
_diffrn_radiation_source 'fine-focus sealed tube'
_diffrn_radiation_type MoK\a
_diffrn_radiation_wavelength 0.71073
_diffrn_reflns_av_R_equivalents 0.0900
_diffrn_reflns_av_sigmaI/netI 0.0592
_diffrn_reflns_limit_h_max 10
_diffrn_reflns_limit_h_min -10
_diffrn_reflns_limit_k_max 14
_diffrn_reflns_limit_k_min -15
_diffrn_reflns_limit_l_max 21
_diffrn_reflns_limit_l_min -21
_diffrn_reflns_number 23460
_diffrn_reflns_theta_full 25.01
_diffrn_reflns_theta_max 25.01
_diffrn_reflns_theta_min 1.97
_exptl_absorpt_coefficient_mu 0.420
_exptl_absorpt_correction_T_max 0.9321
_exptl_absorpt_correction_T_min 0.8952
_exptl_absorpt_correction_type multi-scan
_exptl_absorpt_process_details sadabs
_exptl_crystal_colour colorless
_exptl_crystal_density_diffrn 1.387
_exptl_crystal_density_method 'not measured'
_exptl_crystal_description block
_exptl_crystal_F_000 856
_exptl_crystal_size_max 0.27
_exptl_crystal_size_mid 0.18
_exptl_crystal_size_min 0.17
_refine_diff_density_max 0.216
_refine_diff_density_min -0.256
_refine_diff_density_rms 0.042
_refine_ls_abs_structure_details 'Flack H D (1983), Acta Cryst. A39, 876-881'
_refine_ls_abs_structure_Flack -0.03(7)
_refine_ls_extinction_method none
_refine_ls_goodness_of_fit_ref 0.943
_refine_ls_hydrogen_treatment constr
_refine_ls_matrix_type full
_refine_ls_number_parameters 244
_refine_ls_number_reflns 3490
_refine_ls_number_restraints 0
_refine_ls_restrained_S_all 0.943
_refine_ls_R_factor_all 0.0631
_refine_ls_R_factor_gt 0.0423
_refine_ls_shift/su_max 0.000
_refine_ls_shift/su_mean 0.000
_refine_ls_structure_factor_coef Fsqd
_refine_ls_weighting_details 'calc w=1/[\s^2^(Fo^2^)+(0.0486P)^2^+0.0000P] where P=(Fo^2^+2Fc^2^)/3'
_refine_ls_weighting_scheme calc
_refine_ls_wR_factor_gt 0.0848
_refine_ls_wR_factor_ref 0.0939
_reflns_number_gt 2589
_reflns_number_total 3490
_reflns_threshold_expression >2sigma(I)
_cod_data_source_file c5cc07010d2.cif
_cod_data_source_block z
_cod_original_sg_symbol_H-M P2(1)2(1)2(1)
_cod_database_code 7118025

loop_
_symmetry_equiv_pos_as_xyz
'x, y, z'
'-x+1/2, -y, z+1/2'
'-x, y+1/2, -z+1/2'
'x+1/2, -y+1/2, -z'

loop_
_atom_site_label
_atom_site_type_symbol
_atom_site_fract_x
_atom_site_fract_y
_atom_site_fract_z
_atom_site_U_iso_or_equiv
_atom_site_adp_type
_atom_site_occupancy
_atom_site_symmetry_multiplicity
_atom_site_calc_flag
_atom_site_refinement_flags
_atom_site_disorder_assembly
_atom_site_disorder_group
S1 S 0.23494(10) 0.06301(7) -0.06148(5) 0.0573(3) Uani 1 1 d . . .
S2 S 0.25035(9) 0.10987(7) 0.09294(5) 0.0546(2) Uani 1 1 d . . .
Cl1 Cl -0.14409(14) 0.11775(11) 0.38278(6) 0.0998(4) Uani 1 1 d . . .
O1 O 0.0525(2) 0.27280(18) -0.00606(13) 0.0598(6) Uani 1 1 d . . .
O2 O -0.3812(2) -0.18640(16) 0.08062(14) 0.0597(6) Uani 1 1 d . . .
N1 N -0.1382(3) 0.15307(18) 0.01951(14) 0.0462(7) Uani 1 1 d . . .
H1A H -0.2159 0.1950 0.0170 0.055 Uiso 1 1 calc R . .
C1 C 0.0240(5) 0.1208(4) -0.1670(2) 0.0806(12) Uani 1 1 d . . .
H1B H 0.0396 0.1900 -0.1509 0.097 Uiso 1 1 calc R . .
C2 C -0.0752(6) 0.1005(6) -0.2256(2) 0.1038(15) Uani 1 1 d . . .
H2A H -0.1276 0.1562 -0.2479 0.125 Uiso 1 1 calc R . .
C3 C -0.0971(6) -0.0016(6) -0.2513(3) 0.1086(18) Uani 1 1 d . . .
H3A H -0.1617 -0.0148 -0.2913 0.130 Uiso 1 1 calc R . .
C4 C -0.0230(6) -0.0814(5) -0.2172(3) 0.1006(17) Uani 1 1 d . . .
H4A H -0.0386 -0.1504 -0.2337 0.121 Uiso 1 1 calc R . .
C5 C 0.0764(4) -0.0637(3) -0.1579(2) 0.0727(11) Uani 1 1 d . . .
H5A H 0.1270 -0.1201 -0.1355 0.087 Uiso 1 1 calc R . .
C6 C 0.0989(4) 0.0387(3) -0.13293(18) 0.0562(9) Uani 1 1 d . . .
C7 C 0.1092(3) 0.0847(2) 0.01818(16) 0.0414(7) Uani 1 1 d . . .
C8 C 0.0082(3) 0.1839(2) 0.00849(17) 0.0442(8) Uani 1 1 d . . .
C9 C -0.1495(3) 0.0442(2) 0.03557(15) 0.0360(7) Uani 1 1 d . . .
C10 C -0.2811(3) -0.0117(2) 0.05013(16) 0.0428(7) Uani 1 1 d . . .
H10A H -0.3772 0.0205 0.0497 0.051 Uiso 1 1 calc R . .
C11 C -0.2636(3) -0.1193(2) 0.06553(15) 0.0424(7) Uani 1 1 d . . .
C12 C -0.1193(3) -0.1661(2) 0.06447(19) 0.0507(8) Uani 1 1 d . . .
H12A H -0.1098 -0.2381 0.0744 0.061 Uiso 1 1 calc R . .
C13 C 0.0101(3) -0.1073(2) 0.04882(18) 0.0483(8) Uani 1 1 d . . .
H13A H 0.1063 -0.1393 0.0477 0.058 Uiso 1 1 calc R . .
C14 C -0.0047(3) -0.0007(2) 0.03496(16) 0.0405(7) Uani 1 1 d . . .
C15 C -0.5334(3) -0.1455(3) 0.0792(2) 0.0636(10) Uani 1 1 d . . .
H15A H -0.6048 -0.2011 0.0907 0.095 Uiso 1 1 calc R . .
H15B H -0.5554 -0.1179 0.0308 0.095 Uiso 1 1 calc R . .
H15C H -0.5429 -0.0899 0.1153 0.095 Uiso 1 1 calc R . .
C16 C 0.1306(4) 0.1109(3) 0.17194(17) 0.0497(8) Uani 1 1 d . . .
C17 C 0.0574(5) 0.2006(3) 0.1948(2) 0.0832(13) Uani 1 1 d . . .
H17A H 0.0668 0.2621 0.1667 0.100 Uiso 1 1 calc R . .
C18 C -0.0295(6) 0.2024(4) 0.2580(3) 0.0953(15) Uani 1 1 d . . .
H18A H -0.0814 0.2638 0.2714 0.114 Uiso 1 1 calc R . .
C19 C -0.0401(4) 0.1147(4) 0.3009(2) 0.0684(11) Uani 1 1 d . . .
C20 C 0.0307(5) 0.0245(3) 0.2792(2) 0.0725(12) Uani 1 1 d . . .
H20A H 0.0208 -0.0366 0.3076 0.087 Uiso 1 1 calc R . .
C21 C 0.1167(5) 0.0226(3) 0.2157(2) 0.0684(10) Uani 1 1 d . . .
H21A H 0.1666 -0.0396 0.2021 0.082 Uiso 1 1 calc R . .

loop_
_atom_site_aniso_label
_atom_site_aniso_U_11
_atom_site_aniso_U_22
_atom_site_aniso_U_33
_atom_site_aniso_U_23
_atom_site_aniso_U_13
_atom_site_aniso_U_12
S1 0.0403(4) 0.0730(6) 0.0588(5) 0.0037(4) 0.0115(4) 0.0030(4)
S2 0.0346(4) 0.0681(5) 0.0611(5) 0.0033(4) -0.0028(4) -0.0026(5)
Cl1 0.0876(7) 0.1525(11) 0.0592(6) -0.0198(7) 0.0139(6) -0.0368(8)
O1 0.0358(12) 0.0439(14) 0.0998(19) 0.0181(13) 0.0004(12) 0.0001(11)
O2 0.0422(13) 0.0454(13) 0.0916(18) 0.0082(12) 0.0014(13) -0.0071(11)
N1 0.0277(13) 0.0366(15) 0.0743(18) 0.0085(13) 0.0018(12) 0.0044(11)
C1 0.099(3) 0.081(3) 0.062(3) 0.013(2) -0.005(2) 0.007(3)
C2 0.108(4) 0.142(5) 0.061(3) 0.027(3) -0.011(3) 0.015(4)
C3 0.095(4) 0.166(6) 0.065(3) 0.018(4) -0.001(3) -0.027(4)
C4 0.102(4) 0.129(5) 0.071(3) -0.016(3) 0.008(3) -0.045(4)
C5 0.068(2) 0.076(3) 0.074(3) 0.003(2) 0.013(2) -0.007(2)
C6 0.049(2) 0.065(2) 0.054(2) 0.0062(18) 0.0140(17) 0.0000(18)
C7 0.0279(14) 0.0438(19) 0.0524(18) 0.0043(14) 0.0027(13) 0.0027(14)
C8 0.0348(17) 0.0403(19) 0.057(2) 0.0054(16) 0.0013(15) 0.0001(14)
C9 0.0344(15) 0.0338(17) 0.0399(16) 0.0017(13) -0.0029(13) 0.0009(13)
C10 0.0303(16) 0.0456(18) 0.0525(18) 0.0038(14) 0.0006(14) 0.0015(13)
C11 0.0376(16) 0.0419(18) 0.0476(16) 0.0009(14) -0.0034(15) -0.0019(15)
C12 0.0484(19) 0.0344(17) 0.069(2) 0.0057(16) 0.0000(17) 0.0022(15)
C13 0.0376(16) 0.0409(18) 0.066(2) 0.0050(17) 0.0016(15) 0.0086(15)
C14 0.0327(16) 0.0425(18) 0.0462(18) 0.0026(15) 0.0007(13) 0.0026(14)
C15 0.0400(18) 0.064(2) 0.087(3) 0.002(2) 0.0030(18) -0.0080(17)
C16 0.0481(18) 0.0503(19) 0.0508(18) -0.0013(17) -0.0099(16) -0.0047(17)
C17 0.119(3) 0.057(3) 0.073(3) 0.005(2) 0.026(3) 0.006(3)
C18 0.136(4) 0.071(3) 0.080(3) -0.010(3) 0.030(3) 0.014(3)
C19 0.063(2) 0.095(3) 0.047(2) -0.010(2) -0.0020(18) -0.019(2)
C20 0.076(3) 0.075(3) 0.066(3) 0.016(2) -0.001(2) -0.014(2)
C21 0.073(3) 0.062(2) 0.070(2) 0.007(2) 0.001(2) 0.007(2)

loop_
_atom_type_symbol
_atom_type_description
_atom_type_scat_dispersion_real
_atom_type_scat_dispersion_imag
_atom_type_scat_source
C C 0.0033 0.0016 'International Tables Vol C Tables 4.2.6.8 and 6.1.1.4'
H H 0.0000 0.0000 'International Tables Vol C Tables 4.2.6.8 and 6.1.1.4'
N N 0.0061 0.0033 'International Tables Vol C Tables 4.2.6.8 and 6.1.1.4'
O O 0.0106 0.0060 'International Tables Vol C Tables 4.2.6.8 and 6.1.1.4'
S S 0.1246 0.1234 'International Tables Vol C Tables 4.2.6.8 and 6.1.1.4'
Cl Cl 0.1484 0.1585 'International Tables Vol C Tables 4.2.6.8 and 6.1.1.4'

loop_
_geom_angle_atom_site_label_1
_geom_angle_atom_site_label_2
_geom_angle_atom_site_label_3
_geom_angle
_geom_angle_site_symmetry_1
_geom_angle_site_symmetry_3
C6 S1 C7 101.31(14) . .
C16 S2 C7 101.33(13) . .
C11 O2 C15 118.2(2) . .
C8 N1 C9 112.2(2) . .
C8 N1 H1A 123.9 . .
C9 N1 H1A 123.9 . .
C6 C1 C2 119.8(5) . .
C6 C1 H1B 120.1 . .
C2 C1 H1B 120.1 . .
C3 C2 C1 120.8(5) . .
C3 C2 H2A 119.6 . .
C1 C2 H2A 119.6 . .
C4 C3 C2 118.7(5) . .
C4 C3 H3A 120.7 . .
C2 C3 H3A 120.7 . .
C3 C4 C5 121.9(5) . .
C3 C4 H4A 119.0 . .
C5 C4 H4A 119.0 . .
C6 C5 C4 119.2(4) . .
C6 C5 H5A 120.4 . .
C4 C5 H5A 120.4 . .
C1 C6 C5 119.6(4) . .
C1 C6 S1 120.7(3) . .
C5 C6 S1 119.5(3) . .
C14 C7 C8 103.3(2) . .
C14 C7 S1 116.7(2) . .
C8 C7 S1 112.0(2) . .
C14 C7 S2 114.6(2) . .
C8 C7 S2 108.8(2) . .
S1 C7 S2 101.53(13) . .
O1 C8 N1 126.8(3) . .
O1 C8 C7 126.5(3) . .
N1 C8 C7 106.7(2) . .
C10 C9 C14 123.6(2) . .
C10 C9 N1 126.8(3) . .
C14 C9 N1 109.6(2) . .
C9 C10 C11 116.6(3) . .
C9 C10 H10A 121.7 . .
C11 C10 H10A 121.7 . .
O2 C11 C12 114.8(2) . .
O2 C11 C10 124.5(3) . .
C12 C11 C10 120.7(3) . .
C13 C12 C11 120.8(3) . .
C13 C12 H12A 119.6 . .
C11 C12 H12A 119.6 . .
C14 C13 C12 119.2(3) . .
C14 C13 H13A 120.4 . .
C12 C13 H13A 120.4 . .
C13 C14 C9 119.0(3) . .
C13 C14 C7 132.8(3) . .
C9 C14 C7 108.1(2) . .
O2 C15 H15A 109.5 . .
O2 C15 H15B 109.5 . .
H15A C15 H15B 109.5 . .
O2 C15 H15C 109.5 . .
H15A C15 H15C 109.5 . .
H15B C15 H15C 109.5 . .
C17 C16 C21 117.4(3) . .
C17 C16 S2 121.8(3) . .
C21 C16 S2 120.7(3) . .
C16 C17 C18 121.6(4) . .
C16 C17 H17A 119.2 . .
C18 C17 H17A 119.2 . .
C19 C18 C17 120.0(4) . .
C19 C18 H18A 120.0 . .
C17 C18 H18A 120.0 . .
C20 C19 C18 119.4(4) . .
C20 C19 Cl1 120.3(4) . .
C18 C19 Cl1 120.3(4) . .
C19 C20 C21 120.5(4) . .
C19 C20 H20A 119.8 . .
C21 C20 H20A 119.8 . .
C20 C21 C16 121.0(4) . .
C20 C21 H21A 119.5 . .
C16 C21 H21A 119.5 . .

loop_
_geom_bond_atom_site_label_1
_geom_bond_atom_site_label_2
_geom_bond_distance
_geom_bond_site_symmetry_2
S1 C6 1.777(4) .
S1 C7 1.827(3) .
S2 C16 1.765(3) .
S2 C7 1.852(3) .
Cl1 C19 1.731(4) .
O1 C8 1.215(3) .
O2 C11 1.357(3) .
O2 C15 1.423(4) .
N1 C8 1.348(4) .
N1 C9 1.408(3) .
N1 H1A 0.8600 .
C1 C6 1.370(5) .
C1 C2 1.389(6) .
C1 H1B 0.9300 .
C2 C3 1.383(7) .
C2 H2A 0.9300 .
C3 C4 1.344(7) .
C3 H3A 0.9300 .
C4 C5 1.394(6) .
C4 H4A 0.9300 .
C5 C6 1.383(5) .
C5 H5A 0.9300 .
C7 C14 1.495(4) .
C7 C8 1.541(4) .
C9 C10 1.371(4) .
C9 C14 1.382(4) .
C10 C11 1.395(4) .
C10 H10A 0.9300 .
C11 C12 1.390(4) .
C12 C13 1.379(4) .
C12 H12A 0.9300 .
C13 C14 1.375(4) .
C13 H13A 0.9300 .
C15 H15A 0.9600 .
C15 H15B 0.9600 .
C15 H15C 0.9600 .
C16 C17 1.362(5) .
C16 C21 1.372(5) .
C17 C18 1.368(5) .
C17 H17A 0.9300 .
C18 C19 1.354(6) .
C18 H18A 0.9300 .
C19 C20 1.352(5) .
C20 C21 1.367(5) .
C20 H20A 0.9300 .
C21 H21A 0.9300 .

loop_
_geom_torsion_atom_site_label_1
_geom_torsion_atom_site_label_2
_geom_torsion_atom_site_label_3
_geom_torsion_atom_site_label_4
_geom_torsion
_geom_torsion_site_symmetry_1
_geom_torsion_site_symmetry_2
_geom_torsion_site_symmetry_3
_geom_torsion_site_symmetry_4
C6 C1 C2 C3 -1.5(7) . . . .
C1 C2 C3 C4 1.6(8) . . . .
C2 C3 C4 C5 -1.1(7) . . . .
C3 C4 C5 C6 0.5(6) . . . .
C2 C1 C6 C5 0.9(6) . . . .
C2 C1 C6 S1 176.3(3) . . . .
C4 C5 C6 C1 -0.4(5) . . . .
C4 C5 C6 S1 -175.9(3) . . . .
C7 S1 C6 C1 80.0(3) . . . .
C7 S1 C6 C5 -104.6(3) . . . .
C6 S1 C7 C14 54.5(2) . . . .
C6 S1 C7 C8 -64.2(2) . . . .
C6 S1 C7 S2 179.91(16) . . . .
C16 S2 C7 C14 -44.9(2) . . . .
C16 S2 C7 C8 70.2(2) . . . .
C16 S2 C7 S1 -171.60(15) . . . .
C9 N1 C8 O1 -179.9(3) . . . .
C9 N1 C8 C7 0.0(4) . . . .
C14 C7 C8 O1 -179.8(3) . . . .
S1 C7 C8 O1 -53.4(4) . . . .
S2 C7 C8 O1 58.0(4) . . . .
C14 C7 C8 N1 0.4(3) . . . .
S1 C7 C8 N1 126.8(2) . . . .
S2 C7 C8 N1 -121.8(2) . . . .
C8 N1 C9 C10 179.4(3) . . . .
C8 N1 C9 C14 -0.4(4) . . . .
C14 C9 C10 C11 0.5(4) . . . .
N1 C9 C10 C11 -179.2(3) . . . .
C15 O2 C11 C12 -177.1(3) . . . .
C15 O2 C11 C10 1.4(4) . . . .
C9 C10 C11 O2 -179.5(3) . . . .
C9 C10 C11 C12 -1.2(4) . . . .
O2 C11 C12 C13 179.1(3) . . . .
C10 C11 C12 C13 0.6(5) . . . .
C11 C12 C13 C14 0.7(5) . . . .
C12 C13 C14 C9 -1.3(5) . . . .
C12 C13 C14 C7 178.5(3) . . . .
C10 C9 C14 C13 0.7(5) . . . .
N1 C9 C14 C13 -179.5(3) . . . .
C10 C9 C14 C7 -179.2(3) . . . .
N1 C9 C14 C7 0.6(3) . . . .
C8 C7 C14 C13 179.5(3) . . . .
S1 C7 C14 C13 56.2(4) . . . .
S2 C7 C14 C13 -62.3(4) . . . .
C8 C7 C14 C9 -0.6(3) . . . .
S1 C7 C14 C9 -124.0(2) . . . .
S2 C7 C14 C9 117.6(2) . . . .
C7 S2 C16 C17 -86.5(3) . . . .
C7 S2 C16 C21 98.2(3) . . . .
C21 C16 C17 C18 -1.4(6) . . . .
S2 C16 C17 C18 -176.9(4) . . . .
C16 C17 C18 C19 2.3(7) . . . .
C17 C18 C19 C20 -2.7(7) . . . .
C17 C18 C19 Cl1 177.6(4) . . . .
C18 C19 C20 C21 2.3(6) . . . .
Cl1 C19 C20 C21 -178.1(3) . . . .
C19 C20 C21 C16 -1.4(6) . . . .
C17 C16 C21 C20 1.0(5) . . . .
S2 C16 C21 C20 176.5(3) . . . .
